data_4025855
loop_
_publ_author_name
'Jinbao Xiang'
'Tong Zhu'
'Qun Dang'
'Xu Bai'

_publ_section_title
;
 Stereochemistry as a Tool in Deciphering the Processes of a Tandem
 Iminium Cyclization and Smiles Rearrangement
;
_journal_name_full 'Journal of Organic Chemistry'
_journal_page_first 8147
_journal_page_last 8154
_journal_paper_doi 10.1021/jo101798p
_journal_volume 75
_journal_year 2010
_chemical_absolute_configuration rmad
_chemical_formula_moiety 'C19 H17 Cl2 N5'
_chemical_formula_sum 'C19 H17 Cl2 N5'
_chemical_formula_weight 386.28
_chemical_melting_point ?
_chemical_name_systematic
; 
 ? 
;
_space_group_IT_number 4
_symmetry_cell_setting monoclinic
_symmetry_space_group_name_Hall 'P 2yb'
_symmetry_space_group_name_H-M 'P 1 21 1'
_atom_sites_solution_hydrogens geom
_atom_sites_solution_primary direct
_atom_sites_solution_secondary difmap
_audit_creation_method SHELXL-97
_cell_angle_alpha 90.00
_cell_angle_beta 106.79(3)
_cell_angle_gamma 90.00
_cell_formula_units_Z 2
_cell_length_a 10.511(2)
_cell_length_b 7.9696(16)
_cell_length_c 11.326(2)
_cell_measurement_temperature 293(2)
_cell_volume 908.3(3)
_computing_cell_refinement 'Bruker SMART'
_computing_data_collection 'Bruker SMART'
_computing_data_reduction 'Bruker SAINT'
_computing_molecular_graphics SHELXP-97
_computing_publication_material SHELXTL
_computing_structure_refinement 'SHELXL-97 (Sheldrick, 1997)'
_computing_structure_solution 'SHELXS-97 (Sheldrick, 1990)'
_diffrn_ambient_temperature 293(2)
_diffrn_detector_area_resol_mean 9.00cm
_diffrn_measured_fraction_theta_full 0.992
_diffrn_measured_fraction_theta_max 0.992
_diffrn_measurement_device_type 'CCD area detector'
_diffrn_measurement_method 'phi and omega scans'
_diffrn_radiation_monochromator graphite
_diffrn_radiation_source 'fine-focus sealed tube'
_diffrn_radiation_type MoK\a
_diffrn_radiation_wavelength 0.71073
_diffrn_reflns_av_R_equivalents 0.0192
_diffrn_reflns_av_sigmaI/netI 0.0270
_diffrn_reflns_limit_h_max 13
_diffrn_reflns_limit_h_min -13
_diffrn_reflns_limit_k_max 10
_diffrn_reflns_limit_k_min -10
_diffrn_reflns_limit_l_max 14
_diffrn_reflns_limit_l_min -13
_diffrn_reflns_number 8959
_diffrn_reflns_theta_full 27.47
_diffrn_reflns_theta_max 27.47
_diffrn_reflns_theta_min 3.13
_diffrn_standards_decay_% none
_diffrn_standards_interval_count none
_diffrn_standards_interval_time none
_diffrn_standards_number none
_exptl_absorpt_coefficient_mu 0.371
_exptl_absorpt_correction_type none
_exptl_absorpt_process_details none
_exptl_crystal_colour colorless
_exptl_crystal_density_diffrn 1.412
_exptl_crystal_density_meas ?
_exptl_crystal_density_method 'not measured'
_exptl_crystal_description sheet
_exptl_crystal_F_000 400
_exptl_crystal_size_max 0.30
_exptl_crystal_size_mid 0.25
_exptl_crystal_size_min 0.15
_refine_diff_density_max 0.902
_refine_diff_density_min -0.431
_refine_diff_density_rms 0.068
_refine_ls_abs_structure_details 'Flack H D (1983), Acta Cryst. A39, 876-881'
_refine_ls_abs_structure_Flack 0.00(17)
_refine_ls_extinction_method none
_refine_ls_goodness_of_fit_ref 1.129
_refine_ls_hydrogen_treatment constr
_refine_ls_matrix_type full
_refine_ls_number_parameters 235
_refine_ls_number_reflns 4058
_refine_ls_number_restraints 23
_refine_ls_restrained_S_all 1.827
_refine_ls_R_factor_all 0.0776
_refine_ls_R_factor_gt 0.0680
_refine_ls_shift/su_max 0.007
_refine_ls_shift/su_mean 0.000
_refine_ls_structure_factor_coef Fsqd
_refine_ls_weighting_details 'calc w=1/[\s^2^(Fo^2^)+(0.1354P)^2^+0.2288P] where P=(Fo^2^+2Fc^2^)/3'
_refine_ls_weighting_scheme calc
_refine_ls_wR_factor_gt 0.2058
_refine_ls_wR_factor_ref 0.2158
_reflns_number_gt 3349
_reflns_number_total 4058
_reflns_threshold_expression >2sigma(I)
_cod_data_source_file jo101798p_si_003.cif
_cod_data_source_block shelxl
_cod_depositor_comments
;
The following automatic conversions were performed:

'_chemical_melting_point' value 'not measured' was changed to '?' -
the value is undefined or not given.

Automatic conversion script
Id: cif_fix_values 1569 2011-02-09 13:29:24Z adriana 

The following automatic conversions were performed:

'_symmetry_cell_setting' value 'Monoclinic' changed to 'monoclinic'
according to the built-in table from CIF Core dictionary named
'cif_core.dic' version 2.4.1 from 2010-06-29.

Automatic conversion script
Id: cif_fix_values 1646 2011-03-28 12:23:43Z adriana 

The following automatic conversions were performed:

'_exptl_crystal_density_meas' value 'none' was changed to '?' - the
value is perceived as not measured.

Automatic conversion script
Id: cif_fix_values 3008 2015-01-20 13:52:24Z robertas 
;
_cod_database_code 4025855

loop_
_symmetry_equiv_pos_as_xyz
'x, y, z'
'-x, y+1/2, -z'

loop_
_atom_site_label
_atom_site_type_symbol
_atom_site_fract_x
_atom_site_fract_y
_atom_site_fract_z
_atom_site_U_iso_or_equiv
_atom_site_adp_type
_atom_site_occupancy
_atom_site_symmetry_multiplicity
_atom_site_calc_flag
_atom_site_refinement_flags
_atom_site_disorder_assembly
_atom_site_disorder_group
C1 C 0.7573(6) 0.9281(9) 0.0069(5) 0.0478(13) Uani 1 1 d D . .
C2 C 0.7114(7) 0.8406(10) -0.1056(5) 0.0569(16) Uani 1 1 d D . .
H2 H 0.6334 0.7781 -0.1235 0.068 Uiso 1 1 calc R . .
C3 C 0.7853(9) 0.8499(12) -0.1891(6) 0.069(2) Uani 1 1 d . . .
H3 H 0.7557 0.7961 -0.2650 0.083 Uiso 1 1 calc R . .
C4 C 0.9044(7) 0.9404(12) -0.1590(6) 0.0624(19) Uani 1 1 d . . .
C5 C 0.9488(7) 1.0211(13) -0.0496(7) 0.070(2) Uani 1 1 d . . .
H5 H 1.0289 1.0792 -0.0303 0.084 Uiso 1 1 calc R . .
C6 C 0.8747(6) 1.0168(12) 0.0333(6) 0.0624(19) Uani 1 1 d . . .
H6 H 0.9044 1.0744 0.1077 0.075 Uiso 1 1 calc R . .
C7 C 0.7558(5) 0.9249(9) 0.2278(5) 0.0485(14) Uani 1 1 d . . .
H7 H 0.8478 0.8903 0.2383 0.058 Uiso 1 1 calc R . .
C8 C 0.6958(6) 0.8023(8) 0.2956(5) 0.0469(13) Uani 1 1 d . . .
C9 C 0.7461(8) 0.7050(10) 0.3966(6) 0.0630(18) Uani 1 1 d . . .
H9 H 0.8352 0.6957 0.4415 0.076 Uiso 1 1 calc R . .
C10 C 0.6365(10) 0.6190(11) 0.4212(7) 0.073(2) Uani 1 1 d . . .
H10 H 0.6417 0.5443 0.4855 0.088 Uiso 1 1 calc R . .
C11 C 0.5249(8) 0.6659(10) 0.3347(6) 0.0598(17) Uani 1 1 d . . .
H11 H 0.4395 0.6272 0.3278 0.072 Uiso 1 1 calc R . .
C12 C 0.4810(6) 0.8553(8) 0.1478(5) 0.0432(11) Uani 1 1 d . . .
C13 C 0.5464(5) 0.9135(8) 0.0628(5) 0.0425(11) Uani 1 1 d . . .
C14 C 0.3468(6) 0.9754(9) -0.0718(6) 0.0514(14) Uani 1 1 d . . .
H14 H 0.2989 1.0075 -0.1511 0.062 Uiso 1 1 calc R . .
C15 C 0.3451(6) 0.8847(9) 0.1137(6) 0.0505(14) Uani 1 1 d . . .
C16 C 0.7587(7) 1.1042(10) 0.2764(5) 0.0552(16) Uani 1 1 d . . .
H16 H 0.7894 1.1792 0.2217 0.066 Uiso 1 1 calc R . .
C17 C 0.8554(11) 1.1204(13) 0.4094(7) 0.085(3) Uani 1 1 d DU . .
H17A H 0.8910 1.0116 0.4406 0.102 Uiso 1 1 calc R . .
H17B H 0.9285 1.1950 0.4103 0.102 Uiso 1 1 calc R . .
C18 C 0.7744(17) 1.189(3) 0.4832(17) 0.142(5) Uani 1 1 d DU . .
H18A H 0.7903 1.3088 0.4956 0.170 Uiso 1 1 calc R . .
H18B H 0.7963 1.1351 0.5632 0.170 Uiso 1 1 calc R . .
C19 C 0.6267(13) 1.1560(19) 0.4109(13) 0.106(3) Uani 1 1 d U . .
H19A H 0.5976 1.0474 0.4317 0.127 Uiso 1 1 calc R . .
H19B H 0.5691 1.2424 0.4274 0.127 Uiso 1 1 calc R . .
Cl1 Cl 0.25341(18) 0.8535(3) 0.21816(19) 0.0744(6) Uani 1 1 d . . .
Cl2 Cl 0.9956(2) 0.9513(5) -0.26567(19) 0.0909(7) Uani 1 1 d U . .
N1 N 0.6837(5) 0.9124(8) 0.0954(4) 0.0468(11) Uani 1 1 d . . .
N2 N 0.5590(5) 0.7815(7) 0.2578(4) 0.0458(11) Uani 1 1 d . . .
N3 N 0.4783(5) 0.9698(7) -0.0488(4) 0.0458(11) Uani 1 1 d . . .
N4 N 0.2762(5) 0.9409(8) 0.0046(5) 0.0557(13) Uani 1 1 d . . .
N5 N 0.6282(7) 1.1609(9) 0.2810(6) 0.0663(16) Uani 1 1 d . . .
H5A H 0.5538 1.1801 0.2201 0.080 Uiso 1 1 d R . .

loop_
_atom_site_aniso_label
_atom_site_aniso_U_11
_atom_site_aniso_U_22
_atom_site_aniso_U_33
_atom_site_aniso_U_23
_atom_site_aniso_U_13
_atom_site_aniso_U_12
C1 0.040(3) 0.067(4) 0.039(2) 0.001(3) 0.014(2) 0.005(3)
C2 0.059(4) 0.073(4) 0.038(3) 0.000(3) 0.013(3) 0.012(3)
C3 0.080(5) 0.088(5) 0.040(3) 0.006(3) 0.019(3) 0.033(5)
C4 0.049(3) 0.097(5) 0.048(3) 0.014(4) 0.025(3) 0.027(4)
C5 0.044(3) 0.108(6) 0.064(4) 0.010(4) 0.025(3) 0.011(4)
C6 0.045(3) 0.100(6) 0.046(3) -0.001(3) 0.018(3) -0.001(3)
C7 0.038(3) 0.072(4) 0.033(2) 0.004(3) 0.005(2) 0.002(3)
C8 0.048(3) 0.056(3) 0.035(2) -0.001(2) 0.010(2) 0.008(3)
C9 0.069(4) 0.072(4) 0.044(3) 0.008(3) 0.009(3) 0.013(3)
C10 0.098(6) 0.070(4) 0.052(4) 0.025(3) 0.022(4) 0.010(4)
C11 0.072(4) 0.058(4) 0.053(3) 0.011(3) 0.023(3) -0.005(3)
C12 0.043(3) 0.047(3) 0.038(2) 0.005(2) 0.009(2) 0.000(2)
C13 0.039(3) 0.050(3) 0.038(2) -0.002(2) 0.008(2) 0.000(2)
C14 0.046(3) 0.057(3) 0.044(3) 0.003(3) 0.002(2) 0.000(3)
C15 0.042(3) 0.060(4) 0.050(3) 0.001(3) 0.015(2) -0.010(2)
C16 0.056(4) 0.072(4) 0.035(3) 0.005(3) 0.009(3) -0.016(3)
C17 0.104(6) 0.083(6) 0.048(4) -0.005(4) -0.006(4) -0.010(5)
C18 0.143(5) 0.142(5) 0.140(5) -0.0016(16) 0.041(2) 0.0027(16)
C19 0.109(4) 0.106(4) 0.106(4) -0.0005(16) 0.0351(18) 0.0014(16)
Cl1 0.0546(9) 0.1041(16) 0.0728(11) 0.0148(10) 0.0315(8) -0.0014(9)
Cl2 0.0703(10) 0.1533(16) 0.0600(9) 0.0164(10) 0.0361(8) 0.0304(10)
N1 0.038(2) 0.071(3) 0.031(2) 0.002(2) 0.0099(18) 0.002(2)
N2 0.048(3) 0.052(3) 0.037(2) 0.005(2) 0.0128(19) 0.000(2)
N3 0.042(2) 0.055(3) 0.037(2) 0.003(2) 0.0076(18) 0.001(2)
N4 0.041(3) 0.065(3) 0.059(3) 0.004(3) 0.010(2) -0.001(2)
N5 0.068(4) 0.069(4) 0.071(4) -0.005(3) 0.033(3) -0.008(3)

loop_
_atom_type_symbol
_atom_type_description
_atom_type_scat_dispersion_real
_atom_type_scat_dispersion_imag
_atom_type_scat_source
C C 0.0033 0.0016 'International Tables Vol C Tables 4.2.6.8 and 6.1.1.4'
H H 0.0000 0.0000 'International Tables Vol C Tables 4.2.6.8 and 6.1.1.4'
N N 0.0061 0.0033 'International Tables Vol C Tables 4.2.6.8 and 6.1.1.4'
Cl Cl 0.1484 0.1585 'International Tables Vol C Tables 4.2.6.8 and 6.1.1.4'

loop_
_geom_angle_atom_site_label_1
_geom_angle_atom_site_label_2
_geom_angle_atom_site_label_3
_geom_angle
_geom_angle_site_symmetry_1
_geom_angle_site_symmetry_3
_geom_angle_publ_flag
C6 C1 C2 120.1(6) . . ?
C6 C1 N1 121.4(5) . . ?
C2 C1 N1 118.3(6) . . ?
C3 C2 C1 118.4(7) . . ?
C3 C2 H2 120.8 . . ?
C1 C2 H2 120.8 . . ?
C2 C3 C4 119.9(7) . . ?
C2 C3 H3 120.0 . . ?
C4 C3 H3 120.0 . . ?
C5 C4 C3 121.1(6) . . ?
C5 C4 Cl2 119.7(6) . . ?
C3 C4 Cl2 119.2(6) . . ?
C4 C5 C6 119.8(7) . . ?
C4 C5 H5 120.1 . . ?
C6 C5 H5 120.1 . . ?
C1 C6 C5 120.6(7) . . ?
C1 C6 H6 119.7 . . ?
C5 C6 H6 119.7 . . ?
N1 C7 C8 108.0(5) . . ?
N1 C7 C16 112.3(5) . . ?
C8 C7 C16 113.3(5) . . ?
N1 C7 H7 107.6 . . ?
C8 C7 H7 107.6 . . ?
C16 C7 H7 107.6 . . ?
C9 C8 N2 108.0(6) . . ?
C9 C8 C7 133.6(6) . . ?
N2 C8 C7 118.3(5) . . ?
C8 C9 C10 107.3(7) . . ?
C8 C9 H9 126.3 . . ?
C10 C9 H9 126.3 . . ?
C11 C10 C9 107.8(6) . . ?
C11 C10 H10 126.1 . . ?
C9 C10 H10 126.1 . . ?
C10 C11 N2 108.2(7) . . ?
C10 C11 H11 125.9 . . ?
N2 C11 H11 125.9 . . ?
C15 C12 N2 127.3(5) . . ?
C15 C12 C13 114.8(5) . . ?
N2 C12 C13 117.8(5) . . ?
N3 C13 N1 119.2(5) . . ?
N3 C13 C12 121.4(5) . . ?
N1 C13 C12 119.5(5) . . ?
N4 C14 N3 127.7(6) . . ?
N4 C14 H14 116.1 . . ?
N3 C14 H14 116.1 . . ?
N4 C15 C12 124.1(5) . . ?
N4 C15 Cl1 115.0(5) . . ?
C12 C15 Cl1 120.9(5) . . ?
N5 C16 C7 112.4(5) . . ?
N5 C16 C17 107.3(7) . . ?
C7 C16 C17 111.4(6) . . ?
N5 C16 H16 108.6 . . ?
C7 C16 H16 108.6 . . ?
C17 C16 H16 108.6 . . ?
C18 C17 C16 105.0(10) . . ?
C18 C17 H17A 110.8 . . ?
C16 C17 H17A 110.7 . . ?
C18 C17 H17B 110.7 . . ?
C16 C17 H17B 110.7 . . ?
H17A C17 H17B 108.8 . . ?
C17 C18 C19 107.0(14) . . ?
C17 C18 H18A 110.3 . . ?
C19 C18 H18A 110.3 . . ?
C17 C18 H18B 110.3 . . ?
C19 C18 H18B 110.3 . . ?
H18A C18 H18B 108.6 . . ?
N5 C19 C18 102.9(11) . . ?
N5 C19 H19A 111.2 . . ?
C18 C19 H19A 111.2 . . ?
N5 C19 H19B 111.2 . . ?
C18 C19 H19B 111.2 . . ?
H19A C19 H19B 109.1 . . ?
C13 N1 C1 122.9(4) . . ?
C13 N1 C7 117.5(4) . . ?
C1 N1 C7 118.7(4) . . ?
C11 N2 C8 108.6(5) . . ?
C11 N2 C12 130.2(6) . . ?
C8 N2 C12 120.6(5) . . ?
C14 N3 C13 116.0(5) . . ?
C15 N4 C14 115.1(5) . . ?
C16 N5 C19 107.9(8) . . ?
C16 N5 H5A 130.4 . . ?
C19 N5 H5A 120.9 . . ?

loop_
_geom_bond_atom_site_label_1
_geom_bond_atom_site_label_2
_geom_bond_distance
_geom_bond_site_symmetry_2
_geom_bond_publ_flag
C1 C6 1.378(10) . ?
C1 C2 1.410(9) . ?
C1 N1 1.439(7) . ?
C2 C3 1.389(10) . ?
C2 H2 0.9300 . ?
C3 C4 1.398(13) . ?
C3 H3 0.9300 . ?
C4 C5 1.354(12) . ?
C4 Cl2 1.748(6) . ?
C5 C6 1.383(9) . ?
C5 H5 0.9300 . ?
C6 H6 0.9300 . ?
C7 N1 1.475(7) . ?
C7 C8 1.490(9) . ?
C7 C16 1.529(11) . ?
C7 H7 0.9800 . ?
C8 C9 1.356(9) . ?
C8 N2 1.387(8) . ?
C9 C10 1.435(13) . ?
C9 H9 0.9300 . ?
C10 C11 1.346(12) . ?
C10 H10 0.9300 . ?
C11 N2 1.384(9) . ?
C11 H11 0.9300 . ?
C12 C15 1.388(8) . ?
C12 N2 1.408(7) . ?
C12 C13 1.412(8) . ?
C13 N3 1.337(7) . ?
C13 N1 1.382(7) . ?
C14 N4 1.322(9) . ?
C14 N3 1.331(8) . ?
C14 H14 0.9300 . ?
C15 N4 1.317(9) . ?
C15 Cl1 1.746(6) . ?
C16 N5 1.458(10) . ?
C16 C17 1.560(9) . ?
C16 H16 0.9800 . ?
C17 C18 1.462(18) . ?
C17 H17A 0.9700 . ?
C17 H17B 0.9700 . ?
C18 C19 1.55(2) . ?
C18 H18A 0.9700 . ?
C18 H18B 0.9700 . ?
C19 N5 1.477(15) . ?
C19 H19A 0.9700 . ?
C19 H19B 0.9700 . ?
N5 H5A 0.8942 . ?

loop_
_cod_related_entry_id
_cod_related_entry_database
_cod_related_entry_code
1 ChemSpider 30659316
